data_7030789
loop_
_publ_author_name
'Levason, William'
'Light, Mark E.'
'Reid, Gillian'
'Zhang, Wenjian'

_publ_section_title
;
 Soft diphosphine and diarsine complexes of niobium(v) and tantalum(v)
 fluorides: synthesis, properties, structures and comparisons with the
 corresponding chlorides.
;
_journal_issue 25
_journal_name_full 'Dalton transactions (Cambridge, England : 2003)'
_journal_page_first 9557
_journal_page_last 9566
_journal_paper_doi 10.1039/c4dt01029a
_journal_volume 43
_journal_year 2014
_chemical_formula_moiety 'C22 H35 Cl6 N Nb2 O2 P4'
_chemical_formula_sum 'C22 H35 Cl6 N Nb2 O2 P4'
_chemical_formula_weight 867.91
_chemical_name_systematic
;
 ?
;
_space_group_crystal_system monoclinic
_space_group_IT_number 14
_space_group_name_Hall '-P 2ybc'
_space_group_name_H-M_alt 'P 1 21/c 1'
_symmetry_space_group_name_Hall '-P 2ybc'
_symmetry_space_group_name_H-M 'P 1 21/c 1'
_atom_sites_solution_hydrogens geom
_audit_creation_method SHELXL-2013
_cell_angle_alpha 90
_cell_angle_beta 92.35(3)
_cell_angle_gamma 90
_cell_formula_units_Z 4
_cell_length_a 11.845(8)
_cell_length_b 33.518(19)
_cell_length_c 8.596(6)
_cell_measurement_reflns_used 9110
_cell_measurement_temperature 100(2)
_cell_measurement_theta_max 34.6
_cell_measurement_theta_min 2.4
_cell_volume 3410(4)
_computing_cell_refinement
;
CrystalClear-SM Expert 3.1 (Rigaku, 2013)
;
_computing_data_collection
;
CrystalClear-SM Expert 3.1 (Rigaku, 2013)
;
_computing_data_reduction
;
CrystalClear-SM Expert 3.1 (Rigaku, 2013)
;
_computing_publication_material 'WINGX (Farrugia, 2013)'
_computing_structure_refinement 'SHELXL-2013 (Sheldrick, 2013)'
_computing_structure_solution 'SHELXS-2013 (Sheldrick, 2013)'
_diffrn_ambient_temperature 100(2)
_diffrn_detector 'CCD plate'
_diffrn_detector_area_resol_mean 28.5714
_diffrn_detector_type 'Rigaku HG Saturn724+ (2x2 bin mode)'
_diffrn_measured_fraction_theta_full 0.994
_diffrn_measured_fraction_theta_max 0.994
_diffrn_measurement_device 'four-circle \k diffractometer'
_diffrn_measurement_device_type 'Rigaku AFC12 (Right)'
_diffrn_measurement_method 'profile data from \w-scans'
_diffrn_measurement_specimen_support 'MiTeGen MicroMesh'
_diffrn_radiation_collimation 'Confocal mirrors, VHF Varimax '
_diffrn_radiation_type MoK\a
_diffrn_radiation_wavelength 0.71073
_diffrn_reflns_av_R_equivalents 0.1619
_diffrn_reflns_av_unetI/netI 0.2289
_diffrn_reflns_Laue_measured_fraction_full 0.994
_diffrn_reflns_Laue_measured_fraction_max 0.994
_diffrn_reflns_limit_h_max 11
_diffrn_reflns_limit_h_min -14
_diffrn_reflns_limit_k_max 33
_diffrn_reflns_limit_k_min -41
_diffrn_reflns_limit_l_max 9
_diffrn_reflns_limit_l_min -10
_diffrn_reflns_number 17515
_diffrn_reflns_point_group_measured_fraction_full 0.994
_diffrn_reflns_point_group_measured_fraction_max 0.994
_diffrn_reflns_theta_full 25.242
_diffrn_reflns_theta_max 25.996
_diffrn_reflns_theta_min 2.936
_diffrn_source 'Rotating Anode'
_diffrn_source_current 55.0
_diffrn_source_power 2.475
_diffrn_source_voltage 45.0
_exptl_absorpt_coefficient_mu 1.352
_exptl_absorpt_correction_T_max 0.9735
_exptl_absorpt_correction_T_min 0.9606
_exptl_absorpt_correction_type multi-scan
_exptl_absorpt_process_details
;
Jacobson, R.A. (1998). REQAB. Private communication to the 
 Rigaku Corporation, Tokyo, Japan. 
;
_exptl_crystal_colour colourless
_exptl_crystal_density_diffrn 1.691
_exptl_crystal_description fragment
_exptl_crystal_F_000 1736
_exptl_crystal_size_max 0.030
_exptl_crystal_size_mid 0.020
_exptl_crystal_size_min 0.020
_refine_diff_density_max 3.438
_refine_diff_density_min -0.994
_refine_diff_density_rms 0.238
_refine_ls_extinction_method none
_refine_ls_goodness_of_fit_ref 1.024
_refine_ls_hydrogen_treatment constr
_refine_ls_matrix_type full
_refine_ls_number_parameters 342
_refine_ls_number_reflns 6683
_refine_ls_number_restraints 332
_refine_ls_restrained_S_all 1.008
_refine_ls_R_factor_all 0.2117
_refine_ls_R_factor_gt 0.1030
_refine_ls_shift/su_max 0.001
_refine_ls_shift/su_mean 0.000
_refine_ls_structure_factor_coef Fsqd
_refine_ls_weighting_details
;
w=1/[\s^2^(Fo^2^)+(0.1245P)^2^+17.2850P] where P=(Fo^2^+2Fc^2^)/3
;
_refine_ls_weighting_scheme calc
_refine_ls_wR_factor_gt 0.2254
_refine_ls_wR_factor_ref 0.2966
_reflns_Friedel_coverage 0.000
_reflns_number_gt 3128
_reflns_number_total 6683
_reflns_threshold_expression 'I > 2\s(I)'
_cod_data_source_file c4dt01029a2.cif
_cod_data_source_block 2013rwz912b_ml
_cod_depositor_comments
;
The following automatic conversions were performed:

'_exptl_absorpt_correction_type' value 'Multi-scan' changed to
'multi-scan' according to
/usr/data/users/saulius/crontab/automatic-downloads/rss-feeds/RSC/lib/dictionaries/cif_core.dic
dictionary named 'cif_core.dic' version 2.4.2 from 2011-04-26.

Automatic conversion script
Id: cif_fix_values 2281 2013-09-26 08:29:07Z andrius 

 Adding full bibliography for 7030785--7030792.cif.
;
_cod_database_code 7030789
_shelx_space_group_comment
;
The symmetry employed for this shelxl refinement is uniquely defined
by the following loop, which should always be used as a source of
symmetry information in preference to the above space-group names.
They are only intended as comments.
;
_shelx_estimated_absorpt_t_min 0.961
_shelx_estimated_absorpt_t_max 0.973
_shelxl_version_number 2013-3

loop_
_space_group_symop_operation_xyz
'x, y, z'
'-x, y+1/2, -z+1/2'
'-x, -y, -z'
'x, -y-1/2, z-1/2'

loop_
_atom_site_label
_atom_site_type_symbol
_atom_site_fract_x
_atom_site_fract_y
_atom_site_fract_z
_atom_site_U_iso_or_equiv
_atom_site_adp_type
_atom_site_occupancy
_atom_site_site_symmetry_order
_atom_site_calc_flag
_atom_site_refinement_flags_posn
_atom_site_refinement_flags_adp
_atom_site_refinement_flags_occupancy
_atom_site_disorder_assembly
_atom_site_disorder_group
C1 C -0.0241(13) -0.8916(5) 0.1077(18) 0.033(3) Uani 1 1 d . U . . .
H1A H -0.0479 -0.8648 0.0743 0.050 Uiso 1 1 calc R U . . .
H1B H -0.0506 -0.8968 0.2123 0.050 Uiso 1 1 calc R U . . .
H1C H -0.0564 -0.9114 0.0349 0.050 Uiso 1 1 calc R U . . .
C2 C 0.1749(14) -0.8636(4) 0.2757(17) 0.029(3) Uani 1 1 d . U . . .
H2A H 0.1640 -0.8354 0.2479 0.043 Uiso 1 1 calc R U . . .
H2B H 0.2549 -0.8684 0.3026 0.043 Uiso 1 1 calc R U . . .
H2C H 0.1296 -0.8701 0.3652 0.043 Uiso 1 1 calc R U . . .
C3 C 0.1546(14) -0.9458(4) 0.1746(17) 0.0310(15) Uani 1 1 d . U . . .
C4 C 0.1126(14) -0.9606(5) 0.3130(17) 0.0334(19) Uani 1 1 d . U . . .
H4 H 0.0785 -0.9430 0.3838 0.040 Uiso 1 1 calc R U . . .
C5 C 0.1210(14) -1.0012(5) 0.3467(19) 0.036(2) Uani 1 1 d . U . . .
H5 H 0.0877 -1.0113 0.4372 0.044 Uiso 1 1 calc R U . . .
C6 C 0.1776(15) -1.0272(5) 0.2495(18) 0.037(2) Uani 1 1 d . U . . .
H6 H 0.1863 -1.0545 0.2760 0.044 Uiso 1 1 calc R U . . .
C7 C 0.2213(14) -1.0120(5) 0.1119(18) 0.0348(19) Uani 1 1 d . U . . .
H7 H 0.2611 -1.0291 0.0450 0.042 Uiso 1 1 calc R U . . .
C8 C 0.2059(14) -0.9720(4) 0.0743(16) 0.0309(15) Uani 1 1 d . U . . .
C9 C 0.1752(15) -0.9830(5) -0.2493(18) 0.036(3) Uani 1 1 d . U . . .
H9A H 0.0954 -0.9753 -0.2519 0.053 Uiso 1 1 calc R U . . .
H9B H 0.1825 -1.0110 -0.2185 0.053 Uiso 1 1 calc R U . . .
H9C H 0.2053 -0.9794 -0.3529 0.053 Uiso 1 1 calc R U . . .
C10 C 0.3984(13) -0.9692(5) -0.1208(17) 0.030(2) Uani 1 1 d . U . . .
H10A H 0.4300 -0.9597 -0.2177 0.045 Uiso 1 1 calc R U . . .
H10B H 0.4002 -0.9984 -0.1185 0.045 Uiso 1 1 calc R U . . .
H10C H 0.4433 -0.9587 -0.0317 0.045 Uiso 1 1 calc R U . . .
C11 C 0.2758(14) -0.7991(5) -0.4057(18) 0.034(2) Uani 1 1 d . U . . .
C12 C 0.3212(15) -0.7680(5) -0.501(2) 0.044(3) Uani 1 1 d . U . . .
H12A H 0.3579 -0.7800 -0.5901 0.066 Uiso 1 1 calc R U . . .
H12B H 0.3766 -0.7523 -0.4396 0.066 Uiso 1 1 calc R U . . .
H12C H 0.2598 -0.7505 -0.5396 0.066 Uiso 1 1 calc R U . . .
C13 C 0.5808(14) -0.8601(5) 0.4989(16) 0.034(3) Uani 1 1 d . U . . .
H13A H 0.5116 -0.8761 0.4996 0.052 Uiso 1 1 calc R U . . .
H13B H 0.5619 -0.8318 0.5118 0.052 Uiso 1 1 calc R U . . .
H13C H 0.6324 -0.8685 0.5846 0.052 Uiso 1 1 calc R U . . .
C14 C 0.7078(14) -0.9163(5) 0.3198(18) 0.036(3) Uani 1 1 d . U . . .
H14A H 0.7464 -0.9213 0.2230 0.055 Uiso 1 1 calc R U . . .
H14B H 0.6474 -0.9360 0.3305 0.055 Uiso 1 1 calc R U . . .
H14C H 0.7621 -0.9186 0.4085 0.055 Uiso 1 1 calc R U . . .
C15 C 0.7746(13) -0.8349(4) 0.3380(15) 0.0271(15) Uani 1 1 d . U . . .
C16 C 0.8500(13) -0.8379(4) 0.4674(16) 0.0271(19) Uani 1 1 d . U . . .
H16 H 0.8361 -0.8568 0.5468 0.033 Uiso 1 1 calc R U . . .
C17 C 0.9442(13) -0.8138(4) 0.4808(16) 0.029(2) Uani 1 1 d . U . . .
H17 H 0.9958 -0.8165 0.5678 0.035 Uiso 1 1 calc R U . . .
C18 C 0.9635(13) -0.7855(4) 0.3663(16) 0.029(2) Uani 1 1 d . U . . .
H18 H 1.0258 -0.7678 0.3788 0.035 Uiso 1 1 calc R U . . .
C19 C 0.8926(13) -0.7829(4) 0.2342(16) 0.0282(19) Uani 1 1 d . U . . .
H19 H 0.9083 -0.7644 0.1544 0.034 Uiso 1 1 calc R U . . .
C20 C 0.7960(13) -0.8082(4) 0.2189(16) 0.0269(15) Uani 1 1 d . U . . .
C21 C 0.7813(13) -0.8138(5) -0.1129(15) 0.030(3) Uani 1 1 d . U . . .
H21A H 0.8029 -0.8420 -0.1157 0.044 Uiso 1 1 calc R U . . .
H21B H 0.8495 -0.7973 -0.1038 0.044 Uiso 1 1 calc R U . . .
H21C H 0.7382 -0.8070 -0.2090 0.044 Uiso 1 1 calc R U . . .
C22 C 0.6625(13) -0.7514(4) 0.0460(17) 0.031(3) Uani 1 1 d . U . . .
H22A H 0.6156 -0.7443 0.1332 0.047 Uiso 1 1 calc R U . . .
H22B H 0.6216 -0.7452 -0.0525 0.047 Uiso 1 1 calc R U . . .
H22C H 0.7331 -0.7361 0.0531 0.047 Uiso 1 1 calc R U . . .
Cl1 Cl 0.3111(4) -0.90427(12) -0.3811(4) 0.0360(9) Uani 1 1 d . U . . .
Cl2 Cl 0.0363(3) -0.89589(12) -0.2790(5) 0.0354(9) Uani 1 1 d . U . . .
Cl3 Cl 0.1177(4) -0.81575(12) -0.0559(5) 0.0380(9) Uani 1 1 d . U . . .
Cl4 Cl 0.4376(3) -0.90860(11) 0.2113(4) 0.0320(9) Uani 1 1 d . U . . .
Cl5 Cl 0.4991(3) -0.80844(11) -0.1693(4) 0.0301(8) Uani 1 1 d . U . . .
N1 N 0.2416(11) -0.8245(4) -0.3311(15) 0.0345(19) Uani 1 1 d . U . . .
Nb1 Nb 0.22215(12) -0.87447(4) -0.15633(15) 0.0276(4) Uani 1 1 d . U . . .
Nb2 Nb 0.51191(13) -0.85027(5) 0.06837(16) 0.0343(4) Uani 1 1 d D U . . .
O1 O 0.3498(9) -0.8644(3) -0.0526(11) 0.0297(13) Uani 1 1 d . U . . .
P1 P 0.1306(4) -0.89485(12) 0.1108(4) 0.0293(8) Uani 1 1 d . U . . .
P2 P 0.2536(4) -0.95219(12) -0.1107(4) 0.0294(8) Uani 1 1 d . U . . .
P3 P 0.6484(4) -0.86705(12) 0.3147(4) 0.0279(8) Uani 1 1 d . U . . .
P4 P 0.6946(4) -0.80489(12) 0.0538(4) 0.0262(8) Uani 1 1 d . U . . .
Cl6A Cl 0.6343(5) -0.89752(15) -0.0689(5) 0.0337(10) Uani 0.813(10) 1 d D U P A 1
O2A O 0.4597(12) -0.8114(4) 0.1990(15) 0.0287(13) Uani 0.813(10) 1 d D U P A 1
O2B O 0.608(4) -0.8836(15) -0.025(6) 0.0287(13) Uani 0.187(10) 1 d D U P A 2
Cl6B Cl 0.449(2) -0.8007(6) 0.239(2) 0.0337(10) Uani 0.187(10) 1 d D U P A 2

loop_
_atom_site_aniso_label
_atom_site_aniso_U_11
_atom_site_aniso_U_22
_atom_site_aniso_U_33
_atom_site_aniso_U_23
_atom_site_aniso_U_13
_atom_site_aniso_U_12
C1 0.028(4) 0.043(7) 0.031(6) -0.006(6) 0.012(4) 0.001(4)
C2 0.025(6) 0.035(5) 0.028(4) 0.002(4) 0.012(5) 0.003(5)
C3 0.031(3) 0.037(3) 0.026(3) 0.000(2) 0.010(3) 0.000(3)
C4 0.034(5) 0.040(4) 0.028(4) -0.001(3) 0.013(3) -0.003(4)
C5 0.037(5) 0.042(4) 0.031(4) 0.000(3) 0.014(4) -0.004(4)
C6 0.038(5) 0.039(4) 0.033(4) 0.001(3) 0.014(4) -0.003(4)
C7 0.037(5) 0.038(3) 0.030(4) 0.001(3) 0.013(4) 0.001(4)
C8 0.033(3) 0.036(3) 0.024(3) 0.000(2) 0.009(3) 0.001(3)
C9 0.039(6) 0.041(5) 0.027(4) -0.002(5) -0.001(5) -0.002(6)
C10 0.030(4) 0.036(6) 0.025(6) 0.004(6) 0.008(4) -0.003(4)
C11 0.023(6) 0.048(5) 0.033(5) 0.011(4) 0.005(4) 0.000(4)
C12 0.037(8) 0.058(8) 0.038(7) 0.013(6) 0.013(6) -0.003(6)
C13 0.034(6) 0.051(7) 0.019(4) 0.006(5) 0.011(4) -0.004(5)
C14 0.036(7) 0.041(4) 0.032(6) 0.001(5) 0.002(5) -0.001(4)
C15 0.025(3) 0.040(3) 0.017(3) -0.001(3) 0.009(2) 0.001(3)
C16 0.026(4) 0.039(4) 0.018(3) -0.002(3) 0.009(3) 0.003(3)
C17 0.026(4) 0.041(4) 0.022(4) -0.003(3) 0.006(4) 0.004(4)
C18 0.025(4) 0.039(4) 0.023(4) -0.003(4) 0.009(3) 0.001(4)
C19 0.025(4) 0.039(4) 0.022(4) 0.000(3) 0.010(3) 0.001(3)
C20 0.025(3) 0.039(3) 0.018(3) 0.000(3) 0.010(3) 0.001(3)
C21 0.026(6) 0.048(7) 0.016(4) 0.002(5) 0.008(4) -0.001(5)
C22 0.030(7) 0.042(4) 0.023(6) 0.002(5) 0.004(5) 0.000(4)
Cl1 0.036(2) 0.052(2) 0.0214(16) 0.0024(15) 0.0114(15) -0.0015(18)
Cl2 0.030(2) 0.043(2) 0.0330(19) 0.0060(16) 0.0006(16) 0.0001(16)
Cl3 0.036(3) 0.038(2) 0.041(2) 0.0043(16) 0.0108(18) 0.0055(16)
Cl4 0.033(2) 0.0406(19) 0.0225(17) 0.0030(14) 0.0043(15) -0.0050(16)
Cl5 0.030(2) 0.043(2) 0.0180(15) 0.0033(14) 0.0059(14) -0.0014(16)
N1 0.024(5) 0.048(4) 0.032(4) 0.013(3) 0.005(3) 0.002(4)
Nb1 0.0263(9) 0.0352(8) 0.0215(7) 0.0023(6) 0.0048(6) 0.0003(6)
Nb2 0.0294(9) 0.0516(10) 0.0220(7) 0.0073(6) 0.0023(6) -0.0073(7)
O1 0.029(2) 0.037(3) 0.023(3) 0.003(2) 0.005(2) -0.003(2)
P1 0.026(2) 0.0368(19) 0.0259(16) -0.0001(14) 0.0108(15) 0.0030(16)
P2 0.033(2) 0.0343(17) 0.0209(17) -0.0015(14) 0.0057(15) 0.0008(15)
P3 0.027(2) 0.040(2) 0.0180(15) 0.0019(14) 0.0082(14) -0.0018(14)
P4 0.0267(19) 0.0380(19) 0.0144(15) 0.0012(14) 0.0083(13) 0.0003(15)
Cl6A 0.035(2) 0.040(2) 0.027(2) 0.0011(17) 0.0075(17) 0.0003(18)
O2A 0.026(3) 0.041(3) 0.020(3) 0.006(2) 0.004(2) -0.006(2)
O2B 0.026(3) 0.041(3) 0.020(3) 0.006(2) 0.004(2) -0.006(2)
Cl6B 0.035(2) 0.040(2) 0.027(2) 0.0011(17) 0.0075(17) 0.0003(18)

loop_
_atom_type_symbol
_atom_type_description
_atom_type_scat_dispersion_real
_atom_type_scat_dispersion_imag
_atom_type_scat_source
C C 0.0033 0.0016 'International Tables Vol C Tables 4.2.6.8 and 6.1.1.4'
H H 0.0000 0.0000 'International Tables Vol C Tables 4.2.6.8 and 6.1.1.4'
Cl Cl 0.1484 0.1585 'International Tables Vol C Tables 4.2.6.8 and 6.1.1.4'
N N 0.0061 0.0033 'International Tables Vol C Tables 4.2.6.8 and 6.1.1.4'
Nb Nb -2.0727 0.6215 'International Tables Vol C Tables 4.2.6.8 and 6.1.1.4'
O O 0.0106 0.0060 'International Tables Vol C Tables 4.2.6.8 and 6.1.1.4'
P P 0.1023 0.0942 'International Tables Vol C Tables 4.2.6.8 and 6.1.1.4'

loop_
_geom_angle_atom_site_label_1
_geom_angle_atom_site_label_2
_geom_angle_atom_site_label_3
_geom_angle
P1 C1 H1A 109.5
P1 C1 H1B 109.5
H1A C1 H1B 109.5
P1 C1 H1C 109.5
H1A C1 H1C 109.5
H1B C1 H1C 109.5
P1 C2 H2A 109.5
P1 C2 H2B 109.5
H2A C2 H2B 109.5
P1 C2 H2C 109.5
H2A C2 H2C 109.5
H2B C2 H2C 109.5
C8 C3 C4 119.0(14)
C8 C3 P1 118.3(12)
C4 C3 P1 122.3(12)
C5 C4 C3 119.9(15)
C5 C4 H4 120.1
C3 C4 H4 120.1
C4 C5 C6 121.1(16)
C4 C5 H5 119.5
C6 C5 H5 119.5
C5 C6 C7 118.7(15)
C5 C6 H6 120.6
C7 C6 H6 120.6
C8 C7 C6 119.6(15)
C8 C7 H7 120.2
C6 C7 H7 120.2
C3 C8 C7 121.4(14)
C3 C8 P2 118.0(11)
C7 C8 P2 120.6(12)
P2 C9 H9A 109.5
P2 C9 H9B 109.5
H9A C9 H9B 109.5
P2 C9 H9C 109.5
H9A C9 H9C 109.5
H9B C9 H9C 109.5
P2 C10 H10A 109.5
P2 C10 H10B 109.5
H10A C10 H10B 109.5
P2 C10 H10C 109.5
H10A C10 H10C 109.5
H10B C10 H10C 109.5
N1 C11 C12 178(2)
C11 C12 H12A 109.5
C11 C12 H12B 109.5
H12A C12 H12B 109.5
C11 C12 H12C 109.5
H12A C12 H12C 109.5
H12B C12 H12C 109.5
P3 C13 H13A 109.5
P3 C13 H13B 109.5
H13A C13 H13B 109.5
P3 C13 H13C 109.5
H13A C13 H13C 109.5
H13B C13 H13C 109.5
P3 C14 H14A 109.5
P3 C14 H14B 109.5
H14A C14 H14B 109.5
P3 C14 H14C 109.5
H14A C14 H14C 109.5
H14B C14 H14C 109.5
C20 C15 C16 120.0(14)
C20 C15 P3 117.8(10)
C16 C15 P3 122.1(11)
C17 C16 C15 120.8(14)
C17 C16 H16 119.6
C15 C16 H16 119.6
C16 C17 C18 119.7(13)
C16 C17 H17 120.1
C18 C17 H17 120.1
C19 C18 C17 120.7(14)
C19 C18 H18 119.7
C17 C18 H18 119.7
C18 C19 C20 119.7(14)
C18 C19 H19 120.2
C20 C19 H19 120.2
C15 C20 C19 119.0(13)
C15 C20 P4 118.5(11)
C19 C20 P4 122.4(11)
P4 C21 H21A 109.5
P4 C21 H21B 109.5
H21A C21 H21B 109.5
P4 C21 H21C 109.5
H21A C21 H21C 109.5
H21B C21 H21C 109.5
P4 C22 H22A 109.5
P4 C22 H22B 109.5
H22A C22 H22B 109.5
P4 C22 H22C 109.5
H22A C22 H22C 109.5
H22B C22 H22C 109.5
C11 N1 Nb1 164.6(12)
O1 Nb1 N1 94.9(5)
O1 Nb1 Cl1 95.1(4)
N1 Nb1 Cl1 73.7(4)
O1 Nb1 Cl3 95.8(4)
N1 Nb1 Cl3 73.3(4)
Cl1 Nb1 Cl3 145.96(14)
O1 Nb1 Cl2 172.5(3)
N1 Nb1 Cl2 92.5(3)
Cl1 Nb1 Cl2 87.13(15)
Cl3 Nb1 Cl2 86.12(15)
O1 Nb1 P2 90.0(3)
N1 Nb1 P2 143.5(4)
Cl1 Nb1 P2 69.81(14)
Cl3 Nb1 P2 142.16(15)
Cl2 Nb1 P2 84.08(13)
O1 Nb1 P1 89.1(3)
N1 Nb1 P1 144.6(4)
Cl1 Nb1 P1 141.00(15)
Cl3 Nb1 P1 71.32(14)
Cl2 Nb1 P1 84.73(14)
P2 Nb1 P1 71.43(13)
O2B Nb2 O1 102.1(19)
O2A Nb2 O1 97.6(5)
O2B Nb2 Cl6B 159(2)
O1 Nb2 Cl6B 98.7(7)
O2B Nb2 Cl5 90.1(18)
O2A Nb2 Cl5 95.3(4)
O1 Nb2 Cl5 73.1(3)
Cl6B Nb2 Cl5 95.9(6)
O2A Nb2 Cl6A 163.6(5)
O1 Nb2 Cl6A 98.9(3)
Cl5 Nb2 Cl6A 89.21(16)
O2B Nb2 Cl4 88.5(19)
O2A Nb2 Cl4 96.9(5)
O1 Nb2 Cl4 75.2(3)
Cl6B Nb2 Cl4 96.8(6)
Cl5 Nb2 Cl4 147.23(13)
Cl6A Nb2 Cl4 87.62(17)
O2B Nb2 P4 79(2)
O2A Nb2 P4 85.3(5)
O1 Nb2 P4 143.2(3)
Cl6B Nb2 P4 84.6(7)
Cl5 Nb2 P4 70.06(13)
Cl6A Nb2 P4 81.35(17)
Cl4 Nb2 P4 141.20(13)
O2B Nb2 P3 81.4(17)
O2A Nb2 P3 82.7(4)
O1 Nb2 P3 144.9(3)
Cl6B Nb2 P3 81.6(6)
Cl5 Nb2 P3 141.96(14)
Cl6A Nb2 P3 84.02(15)
Cl4 Nb2 P3 69.99(13)
P4 Nb2 P3 71.92(13)
Nb1 O1 Nb2 177.5(6)
C3 P1 C2 105.7(7)
C3 P1 C1 101.8(8)
C2 P1 C1 103.5(7)
C3 P1 Nb1 115.9(5)
C2 P1 Nb1 114.1(5)
C1 P1 Nb1 114.4(5)
C9 P2 C10 104.5(8)
C9 P2 C8 101.4(7)
C10 P2 C8 104.7(7)
C9 P2 Nb1 113.4(5)
C10 P2 Nb1 115.4(5)
C8 P2 Nb1 115.9(5)
C14 P3 C13 106.5(8)
C14 P3 C15 102.7(8)
C13 P3 C15 102.4(7)
C14 P3 Nb2 115.9(5)
C13 P3 Nb2 112.9(5)
C15 P3 Nb2 115.1(5)
C21 P4 C20 103.2(7)
C21 P4 C22 104.8(7)
C20 P4 C22 102.5(7)
C21 P4 Nb2 115.5(5)
C20 P4 Nb2 116.2(5)
C22 P4 Nb2 113.2(5)

loop_
_geom_bond_atom_site_label_1
_geom_bond_atom_site_label_2
_geom_bond_distance
C1 P1 1.835(16)
C1 H1A 0.9800
C1 H1B 0.9800
C1 H1C 0.9800
C2 P1 1.822(15)
C2 H2A 0.9800
C2 H2B 0.9800
C2 H2C 0.9800
C3 C8 1.39(2)
C3 C4 1.40(2)
C3 P1 1.814(16)
C4 C5 1.39(2)
C4 H4 0.9500
C5 C6 1.40(2)
C5 H5 0.9500
C6 C7 1.41(2)
C6 H6 0.9500
C7 C8 1.39(2)
C7 H7 0.9500
C8 P2 1.834(16)
C9 P2 1.805(15)
C9 H9A 0.9800
C9 H9B 0.9800
C9 H9C 0.9800
C10 P2 1.813(16)
C10 H10A 0.9800
C10 H10B 0.9800
C10 H10C 0.9800
C11 N1 1.150(19)
C11 C12 1.45(2)
C12 H12A 0.9800
C12 H12B 0.9800
C12 H12C 0.9800
C13 P3 1.819(16)
C13 H13A 0.9800
C13 H13B 0.9800
C13 H13C 0.9800
C14 P3 1.795(16)
C14 H14A 0.9800
C14 H14B 0.9800
C14 H14C 0.9800
C15 C20 1.39(2)
C15 C16 1.401(19)
C15 P3 1.846(16)
C16 C17 1.38(2)
C16 H16 0.9500
C17 C18 1.39(2)
C17 H17 0.9500
C18 C19 1.387(19)
C18 H18 0.9500
C19 C20 1.43(2)
C19 H19 0.9500
C20 P4 1.824(14)
C21 P4 1.822(15)
C21 H21A 0.9800
C21 H21B 0.9800
C21 H21C 0.9800
C22 P4 1.834(15)
C22 H22A 0.9800
C22 H22B 0.9800
C22 H22C 0.9800
Cl1 Nb1 2.451(4)
Cl2 Nb1 2.507(4)
Cl3 Nb1 2.497(4)
Cl4 Nb2 2.489(4)
Cl5 Nb2 2.478(4)
N1 Nb1 2.268(13)
Nb1 O1 1.757(10)
Nb1 P2 2.658(4)
Nb1 P1 2.668(5)
Nb2 O2B 1.80(2)
Nb2 O2A 1.843(13)
Nb2 O1 2.197(10)
Nb2 Cl6B 2.357(15)
Nb2 Cl6A 2.479(5)
Nb2 P4 2.652(5)
Nb2 P3 2.671(4)

loop_
_geom_torsion_atom_site_label_1
_geom_torsion_atom_site_label_2
_geom_torsion_atom_site_label_3
_geom_torsion_atom_site_label_4
_geom_torsion
C8 C3 C4 C5 -1(2)
P1 C3 C4 C5 171.9(12)
C3 C4 C5 C6 4(2)
C4 C5 C6 C7 -3(2)
C5 C6 C7 C8 -1(2)
C4 C3 C8 C7 -3(2)
P1 C3 C8 C7 -176.4(12)
C4 C3 C8 P2 176.9(12)
P1 C3 C8 P2 3.6(18)
C6 C7 C8 C3 4(2)
C6 C7 C8 P2 -175.8(12)
C20 C15 C16 C17 2(2)
P3 C15 C16 C17 179.3(12)
C15 C16 C17 C18 1(2)
C16 C17 C18 C19 -4(2)
C17 C18 C19 C20 3(2)
C16 C15 C20 C19 -3(2)
P3 C15 C20 C19 179.7(11)
C16 C15 C20 P4 -179.3(11)
P3 C15 C20 P4 3.1(17)
C18 C19 C20 C15 0(2)
C18 C19 C20 P4 176.8(11)
C8 C3 P1 C2 -134.9(13)
C4 C3 P1 C2 52.0(15)
C8 C3 P1 C1 117.3(13)
C4 C3 P1 C1 -55.8(14)
C8 C3 P1 Nb1 -7.5(15)
C4 C3 P1 Nb1 179.4(11)
C3 C8 P2 C9 -121.5(13)
C7 C8 P2 C9 58.6(14)
C3 C8 P2 C10 130.0(13)
C7 C8 P2 C10 -49.9(14)
C3 C8 P2 Nb1 1.8(14)
C7 C8 P2 Nb1 -178.2(11)
C20 C15 P3 C14 119.5(13)
C16 C15 P3 C14 -58.0(14)
C20 C15 P3 C13 -130.2(13)
C16 C15 P3 C13 52.3(14)
C20 C15 P3 Nb2 -7.3(14)
C16 C15 P3 Nb2 175.1(11)
C15 C20 P4 C21 -124.9(13)
C19 C20 P4 C21 58.6(14)
C15 C20 P4 C22 126.5(13)
C19 C20 P4 C22 -50.0(14)
C15 C20 P4 Nb2 2.5(14)
C19 C20 P4 Nb2 -174.0(11)
